data_4118940
loop_
_publ_author_name
'Hailong Chen'
'Geoffroy Hautier'
'Gerbrand Ceder'

_publ_section_title
;
 Synthesis, Computed Stability, and Crystal Structure of a New Family of
 Inorganic Compounds: Carbonophosphates
;
_journal_name_full 'Journal of the American Chemical Society'
_journal_page_first 19619
_journal_page_last 19627
_journal_paper_doi 10.1021/ja3040834
_journal_volume 134
_journal_year 2012
_chemical_compound_source synthetic
_chemical_formula_moiety 'C Fe O7 P, 3(Na)'
_chemical_formula_structural 'Na3 Fe (P O4) (C O3)'
_chemical_formula_sum 'C Fe Na3 O7 P'
_chemical_formula_weight 279.80
_chemical_name_common Fe-sidorenkite
_chemical_name_systematic ' ?'
_space_group_IT_number 11
_symmetry_cell_setting monoclinic
_symmetry_space_group_name_Hall '-P 2yb'
_symmetry_space_group_name_H-M 'P 1 21/m 1'
_audit_author_name 'Chen, HL'
_audit_creation_date 2012-08-31T16:30
_audit_creation_method 'from EXP file using GSAS2CIF'
_audit_update_record ' 2012-08-31T16:30  Initial CIF as created by GSAS2CIF'
_cell_angle_alpha 90.0
_cell_angle_beta 89.6001(13)
_cell_angle_gamma 90.0
_cell_formula_units_Z 2
_cell_length_a 8.95419(13)
_cell_length_b 6.61129(5)
_cell_length_c 5.16023(5)
_cell_measurement_radiation Synchrotron
_cell_measurement_temperature 300
_cell_measurement_theta_max 22
_cell_measurement_theta_min 2
_cell_measurement_wavelength 0.775192
_cell_volume 305.472(6)
_computing_structure_refinement GSAS
_diffrn_ambient_temperature 300
_diffrn_radiation_wavelength 0.775192
_exptl_absorpt_coefficient_mu 3.713
_exptl_crystal_density_diffrn 3.042
_pd_block_id 2012-08-31T16:30|TEST2|mpc|Overall
_pd_char_atten_coef_mu_calc 2.561
_pd_phase_name
;
;
_pd_prep_temperature 400
_refine_ls_goodness_of_fit_all 1.83
_refine_ls_matrix_type full
_refine_ls_number_parameters 63
_refine_ls_number_restraints 0
_refine_ls_shift/su_max 0.44
_refine_ls_shift/su_mean 0.06
_cod_data_source_file ja3040834_si_007.cif
_cod_data_source_block TEST2_phase_1
_cod_original_cell_volume 305.471(5)
_cod_database_code 4118940

loop_
_symmetry_equiv_pos_site_id
_symmetry_equiv_pos_as_xyz
1 +x,+y,+z
2 -x,+y+1/2,-z
-1 -x,-y,-z
-2 +x,-y+1/2,+z

loop_
_atom_site_type_symbol
_atom_site_label
_atom_site_fract_x
_atom_site_fract_y
_atom_site_fract_z
_atom_site_occupancy
_atom_site_thermal_displace_type
_atom_site_U_iso_or_equiv
_atom_site_symmetry_multiplicity
Fe Fe1 0.35654(21) 0.75 0.77893(29) 1.0 Uiso 0.0099(5) 2
P P1 0.41341(33) 0.25 0.7014(6) 1.0 Uiso 0.0220(8) 2
Na Na1 0.73961(20) 0.99581(28) 0.7489(5) 1.0 Uiso 0.0140(7) 4
Na Na2 0.0828(5) 0.25 0.7666(10) 1.0 Uiso 0.0540(14) 2
C C1 0.0581(11) 0.75 0.7257(23) 1.0 Uiso 0.02957 2
O O1 0.1291(6) 0.75 0.9515(12) 1.0 Uiso 0.0235(25) 2
O O2 0.1513(7) 0.75 0.5269(14) 1.0 Uiso 0.0330(22) 2
O O3 0.9234(7) 0.75 0.7119(15) 1.0 Uiso 0.0388(25) 2
O O4 0.32470(33) 0.4410(4) 0.7832(8) 1.0 Uiso 0.0313(12) 4
O O5 0.5755(7) 0.25 0.8358(12) 1.0 Uiso 0.0420(23) 2
O O6 0.5515(6) 0.75 0.6029(10) 1.0 Uiso 0.0405(26) 2

loop_
_atom_type_symbol
_atom_type_number_in_cell
Fe 2.0
P 2.0
Na 6.0
C 2.0
O 14.0
